data_2211597
loop_
_publ_author_name
'Kyzio\/l, Janusz B.'
'Przemys\/law Nog\/ly'
'Daszkiewicz, Zdzis\/law'
'Zaleski, Jacek'

_publ_section_title
;
 1,5-Dimethyl-2-nitrimino-1,2-dihydropyridine
;
_journal_coeditor_code SG2078
_journal_issue 12
_journal_name_full 'Acta Crystallographica Section E'
_journal_page_first o5485
_journal_page_last o5487
_journal_paper_doi 10.1107/S1600536806045946
_journal_volume 62
_journal_year 2006
_chemical_formula_iupac 'C7 H9 N3 O2'
_chemical_formula_moiety 'C7 H9 N3 O2'
_chemical_formula_sum 'C7 H9 N3 O2'
_chemical_formula_weight 167.17
_chemical_name_systematic
;
1,5-Dimethyl-2-nitrimino-1,2-dihydropyridine
;
_space_group_IT_number 15
_symmetry_cell_setting monoclinic
_symmetry_space_group_name_Hall '-C 2yc'
_symmetry_space_group_name_H-M 'C 1 2/c 1'
_atom_sites_solution_hydrogens geom
_atom_sites_solution_primary direct
_atom_sites_solution_secondary difmap
_audit_creation_method SHELXL97
_cell_angle_alpha 90.00
_cell_angle_beta 114.586(12)
_cell_angle_gamma 90.00
_cell_formula_units_Z 8
_cell_length_a 14.3053(17)
_cell_length_b 7.6741(10)
_cell_length_c 15.790(2)
_cell_measurement_reflns_used 1868
_cell_measurement_temperature 85.00(10)
_cell_measurement_theta_max 28.00
_cell_measurement_theta_min 2.84
_cell_volume 1576.3(4)
_computing_cell_refinement 'CrysAlis RED (Oxford Diffraction, 2002)'
_computing_data_collection 'CrysAlis CCD (Oxford Diffraction, 2002)'
_computing_data_reduction 'CrysAlis RED'
_computing_molecular_graphics 'SHELXTL (Sheldrick, 1990)'
_computing_publication_material SHELXL97
_computing_structure_refinement 'SHELXL97 (Sheldrick, 1997)'
_computing_structure_solution 'SHELXS97 (Sheldrick, 1997)'
_diffrn_ambient_temperature 85.00(10)
_diffrn_measured_fraction_theta_full 0.995
_diffrn_measured_fraction_theta_max 0.995
_diffrn_measurement_device_type 'Oxford Diffraction Xcalibur'
_diffrn_measurement_method \w
_diffrn_radiation_monochromator graphite
_diffrn_radiation_source 'fine-focus sealed tube'
_diffrn_radiation_type MoK\a
_diffrn_radiation_wavelength 0.71073
_diffrn_reflns_av_R_equivalents 0.0296
_diffrn_reflns_av_sigmaI/netI 0.0240
_diffrn_reflns_limit_h_max 18
_diffrn_reflns_limit_h_min -16
_diffrn_reflns_limit_k_max 9
_diffrn_reflns_limit_k_min -9
_diffrn_reflns_limit_l_max 17
_diffrn_reflns_limit_l_min -20
_diffrn_reflns_number 5421
_diffrn_reflns_theta_full 27.00
_diffrn_reflns_theta_max 27.00
_diffrn_reflns_theta_min 2.84
_diffrn_standards_decay_% 0
_diffrn_standards_interval_count 0
_diffrn_standards_interval_time 0
_diffrn_standards_number 0
_exptl_absorpt_coefficient_mu 0.107
_exptl_absorpt_correction_type none
_exptl_crystal_colour colourless
_exptl_crystal_density_diffrn 1.409
_exptl_crystal_density_method 'not measured'
_exptl_crystal_description plate
_exptl_crystal_F_000 704
_exptl_crystal_size_max 0.15
_exptl_crystal_size_mid 0.15
_exptl_crystal_size_min 0.10
_refine_diff_density_max 0.268
_refine_diff_density_min -0.268
_refine_ls_extinction_method none
_refine_ls_goodness_of_fit_ref 1.066
_refine_ls_hydrogen_treatment refall
_refine_ls_matrix_type full
_refine_ls_number_parameters 145
_refine_ls_number_reflns 1713
_refine_ls_number_restraints 0
_refine_ls_restrained_S_all 1.066
_refine_ls_R_factor_all 0.0443
_refine_ls_R_factor_gt 0.0371
_refine_ls_shift/su_max 0.000
_refine_ls_shift/su_mean 0.000
_refine_ls_structure_factor_coef Fsqd
_refine_ls_weighting_details 'calc w = 1/[\s^2^(Fo^2^)+(0.0333P)^2^+1.7281P] where P=(Fo^2^+2Fc^2^)/3'
_refine_ls_weighting_scheme calc
_refine_ls_wR_factor_gt 0.0852
_refine_ls_wR_factor_ref 0.0904
_reflns_number_gt 1456
_reflns_number_total 1713
_reflns_threshold_expression I>2\s(I)
_cod_data_source_file sg2078.cif
_cod_data_source_block 1
_cod_original_sg_symbol_H-M 'C 2/c'
_cod_database_code 2211597
_cod_database_fobs_code 2211597

loop_
_symmetry_equiv_pos_as_xyz
'x, y, z'
'-x, y, -z+1/2'
'x+1/2, y+1/2, z'
'-x+1/2, y+1/2, -z+1/2'
'-x, -y, -z'
'x, -y, z-1/2'
'-x+1/2, -y+1/2, -z'
'x+1/2, -y+1/2, z-1/2'

loop_
_atom_site_type_symbol
_atom_site_label
_atom_site_fract_x
_atom_site_fract_y
_atom_site_fract_z
_atom_site_U_iso_or_equiv
_atom_site_adp_type
_atom_site_calc_flag
_atom_site_occupancy
N N1 0.20349(8) 0.50738(14) 0.40361(7) 0.0129(2) Uani d 1
H H1A 0.0483(13) 0.498(2) 0.3406(11) 0.023(4) Uiso d 1
H H1B 0.1011(13) 0.367(2) 0.4306(13) 0.032(5) Uiso d 1
H H1C 0.0988(12) 0.319(2) 0.3308(11) 0.020(4) Uiso d 1
C C2 0.22804(9) 0.58983(16) 0.33769(8) 0.0127(3) Uani d 1
C C3 0.32343(9) 0.68028(17) 0.37076(9) 0.0154(3) Uani d 1
H H3 0.3409(12) 0.744(2) 0.3262(11) 0.019(4) Uiso d 1
C C4 0.38919(10) 0.67736(17) 0.46401(9) 0.0160(3) Uani d 1
H H4 0.4547(12) 0.742(2) 0.4859(11) 0.020(4) Uiso d 1
C C5 0.36389(9) 0.58534(16) 0.52921(8) 0.0147(3) Uani d 1
H H5A 0.4002(14) 0.543(2) 0.6696(13) 0.034(5) Uiso d 1
H H5B 0.4902(15) 0.488(3) 0.6468(13) 0.037(5) Uiso d 1
H H5C 0.4703(13) 0.690(2) 0.6572(11) 0.027(4) Uiso d 1
C C6 0.26911(9) 0.50436(16) 0.49565(8) 0.0137(3) Uani d 1
H H6 0.2448(11) 0.444(2) 0.5348(10) 0.013(4) Uiso d 1
C C11 0.10337(10) 0.41482(18) 0.37451(9) 0.0163(3) Uani d 1
C C15 0.43599(10) 0.57605(18) 0.63121(9) 0.0177(3) Uani d 1
N N11 0.15013(8) 0.57819(14) 0.25006(7) 0.0153(2) Uani d 1
N N12 0.17194(8) 0.61738(14) 0.17783(7) 0.0146(2) Uani d 1
O O13 0.09775(7) 0.61441(14) 0.09939(6) 0.0237(2) Uani d 1
O O14 0.26038(8) 0.64818(17) 0.18476(7) 0.0324(3) Uani d 1

loop_
_atom_site_aniso_label
_atom_site_aniso_U_11
_atom_site_aniso_U_22
_atom_site_aniso_U_33
_atom_site_aniso_U_12
_atom_site_aniso_U_13
_atom_site_aniso_U_23
N1 0.0123(5) 0.0155(5) 0.0116(5) 0.0002(4) 0.0058(4) -0.0003(4)
C2 0.0138(6) 0.0130(6) 0.0125(6) 0.0026(4) 0.0067(5) -0.0002(5)
C3 0.0159(6) 0.0165(6) 0.0149(6) -0.0017(5) 0.0076(5) 0.0000(5)
C4 0.0142(6) 0.0180(6) 0.0156(6) -0.0012(5) 0.0060(5) -0.0023(5)
C5 0.0164(6) 0.0156(6) 0.0110(6) 0.0027(5) 0.0044(5) -0.0015(5)
C6 0.0164(6) 0.0153(6) 0.0110(6) 0.0024(5) 0.0071(5) 0.0007(5)
C11 0.0133(6) 0.0223(7) 0.0142(6) -0.0032(5) 0.0067(5) 0.0007(5)
C15 0.0183(6) 0.0207(7) 0.0110(6) 0.0006(5) 0.0029(5) -0.0004(5)
N11 0.0138(5) 0.0221(6) 0.0108(5) 0.0003(4) 0.0060(4) 0.0018(4)
N12 0.0174(5) 0.0150(5) 0.0126(5) 0.0005(4) 0.0073(4) -0.0006(4)
O13 0.0201(5) 0.0386(6) 0.0101(4) 0.0081(4) 0.0041(4) 0.0042(4)
O14 0.0226(5) 0.0622(8) 0.0174(5) -0.0187(5) 0.0131(4) -0.0106(5)

loop_
_atom_type_symbol
_atom_type_description
_atom_type_scat_dispersion_real
_atom_type_scat_dispersion_imag
_atom_type_scat_source
C C 0.0033 0.0016 'International Tables Vol C Tables 4.2.6.8 and 6.1.1.4'
H H 0.0000 0.0000 'International Tables Vol C Tables 4.2.6.8 and 6.1.1.4'
N N 0.0061 0.0033 'International Tables Vol C Tables 4.2.6.8 and 6.1.1.4'
O O 0.0106 0.0060 'International Tables Vol C Tables 4.2.6.8 and 6.1.1.4'

loop_
_geom_angle_atom_site_label_1
_geom_angle_atom_site_label_2
_geom_angle_atom_site_label_3
_geom_angle
_geom_angle_publ_flag
C6 N1 C2 122.17(10) ?
C6 N1 C11 117.89(10) ?
C2 N1 C11 119.92(10) ?
N11 C2 N1 112.04(10) y
N11 C2 C3 130.91(11) y
N1 C2 C3 116.89(11) y
C4 C3 C2 120.54(12) ?
C4 C3 H3 121.0(9) ?
C2 C3 H3 118.5(9) ?
C3 C4 C5 121.20(12) ?
C3 C4 H4 119.5(9) ?
C5 C4 H4 119.2(9) ?
C6 C5 C4 116.95(11) ?
C6 C5 C15 120.92(12) ?
C4 C5 C15 122.13(11) ?
N1 C6 C5 122.14(11) y
N1 C6 H6 115.3(9) ?
C5 C6 H6 122.6(9) ?
N1 C11 H1A 107.9(10) ?
N1 C11 H1B 107.0(10) ?
H1A C11 H1B 114.8(14) ?
N1 C11 H1C 110.2(9) ?
H1A C11 H1C 107.4(13) ?
H1B C11 H1C 109.5(14) ?
C5 C15 H5A 111.9(11) ?
C5 C15 H5B 114.8(11) ?
H5A C15 H5B 103.2(15) ?
C5 C15 H5C 113.4(10) ?
H5A C15 H5C 105.6(14) ?
H5B C15 H5C 107.1(14) ?
N12 N11 C2 117.78(10) y
O14 N12 O13 120.13(11) ?
O14 N12 N11 123.84(11) y
O13 N12 N11 115.96(10) y

loop_
_geom_bond_atom_site_label_1
_geom_bond_atom_site_label_2
_geom_bond_distance
_geom_bond_publ_flag
N1 C6 1.3633(16) y
N1 C2 1.3824(16) y
N1 C11 1.4898(15) ?
C2 N11 1.3716(15) y
C2 C3 1.4225(17) y
C3 C4 1.3787(17) y
C3 H3 0.970(16) ?
C4 C5 1.4141(18) y
C4 H4 0.986(16) ?
C5 C6 1.3810(17) y
C5 C15 1.5102(17) ?
C6 H6 0.947(15) ?
C11 H1A 0.984(17) ?
C11 H1B 0.972(19) ?
C11 H1C 0.994(17) ?
C15 H5A 0.976(19) ?
C15 H5B 0.98(2) ?
C15 H5C 1.000(18) ?
N11 N12 1.3359(15) y
N12 O14 1.2463(14) y
N12 O13 1.2518(14) y

loop_
_geom_hbond_atom_site_label_D
_geom_hbond_atom_site_label_H
_geom_hbond_atom_site_label_A
_geom_hbond_site_symmetry_A
_geom_hbond_distance_DH
_geom_hbond_distance_HA
_geom_hbond_distance_DA
_geom_hbond_angle_DHA
C11 H1C O14 4_545 0.99(2) 2.50(2) 3.2217(17) 129.0(10)
C3 H3 O14 . 0.97(2) 2.17(2) 2.7009(16) 113.0(10)
C4 H4 O13 8_566 0.99(2) 2.36(2) 3.2738(16) 154.0(10)
C15 H5A O14 6_566 0.98(2) 2.57(2) 3.4285(18) 147.0(10)
C6 H6 O14 6_566 0.95(2) 2.39(2) 3.2576(16) 152.0(10)

loop_
_geom_torsion_atom_site_label_1
_geom_torsion_atom_site_label_2
_geom_torsion_atom_site_label_3
_geom_torsion_atom_site_label_4
_geom_torsion
_geom_torsion_publ_flag
C6 N1 C2 N11 -179.17(11) ?
C11 N1 C2 N11 2.11(15) ?
C6 N1 C2 C3 -3.22(17) ?
C11 N1 C2 C3 178.06(11) ?
N11 C2 C3 C4 177.89(12) ?
N1 C2 C3 C4 2.86(18) ?
C2 C3 C4 C5 -0.16(19) ?
C3 C4 C5 C6 -2.26(18) ?
C3 C4 C5 C15 178.22(12) ?
C2 N1 C6 C5 0.82(18) ?
C11 N1 C6 C5 179.56(11) ?
C4 C5 C6 N1 1.97(18) ?
C15 C5 C6 N1 -178.51(11) ?
N1 C2 N11 N12 -165.40(10) y
C3 C2 N11 N12 19.4(2) y
C2 N11 N12 O14 6.81(18) y
C2 N11 N12 O13 -176.28(11) y
